data_4087112
loop_
_publ_author_name
'Zhang, Lei'
'Fang, Bo'
'Hou, Guohua'
'Zi, Guofu'
'Ding, Wanjian'
'Walter, Marc D.'

_publ_section_title
;
 Experimental and Computational Studies of a Uranium Metallacyclocumulene
;
_journal_issue 4
_journal_name_full Organometallics
_journal_page_first 898
_journal_paper_doi 10.1021/acs.organomet.6b00936
_journal_volume 36
_journal_year 2017
_chemical_formula_moiety 'C44 H58 Cl2 O2 Si2 U'
_chemical_formula_sum 'C44 H58 Cl2 O2 Si2 U'
_chemical_formula_weight 984.01
_space_group_crystal_system monoclinic
_space_group_IT_number 14
_space_group_name_Hall '-P 2yn'
_space_group_name_H-M_alt 'P 1 21/n 1'
_symmetry_space_group_name_Hall '-P 2yn'
_symmetry_space_group_name_H-M 'P 1 21/n 1'
_atom_sites_solution_hydrogens geom
_audit_creation_method SHELXL-2014/7
_cell_angle_alpha 90
_cell_angle_beta 116.312(10)
_cell_angle_gamma 90
_cell_formula_units_Z 4
_cell_length_a 23.144(13)
_cell_length_b 9.884(5)
_cell_length_c 24.028(13)
_cell_measurement_reflns_used 3595
_cell_measurement_temperature 100(2)
_cell_measurement_theta_max 21.08
_cell_measurement_theta_min 2.30
_cell_volume 4927(5)
_computing_cell_refinement 'Bruker SAINT'
_computing_data_collection 'Bruker APEX2'
_computing_data_reduction 'Bruker SAINT'
_computing_molecular_graphics 'Bruker SHELXTL'
_computing_publication_material 'Bruker SHELXTL'
_computing_structure_refinement 'SHELXL-2014/7 (Sheldrick, 2014)'
_computing_structure_solution 'SHELXS-97 (Sheldrick 2008)'
_diffrn_ambient_temperature 100(2)
_diffrn_measured_fraction_theta_full 1.000
_diffrn_measured_fraction_theta_max 1.000
_diffrn_measurement_device_type 'Bruker APEX-II CCD'
_diffrn_measurement_method '\f and \w scans'
_diffrn_radiation_type MoK\a
_diffrn_radiation_wavelength 0.71073
_diffrn_reflns_av_R_equivalents 0.0977
_diffrn_reflns_av_unetI/netI 0.1063
_diffrn_reflns_Laue_measured_fraction_full 1.000
_diffrn_reflns_Laue_measured_fraction_max 1.000
_diffrn_reflns_limit_h_max 19
_diffrn_reflns_limit_h_min -27
_diffrn_reflns_limit_k_max 11
_diffrn_reflns_limit_k_min -11
_diffrn_reflns_limit_l_max 28
_diffrn_reflns_limit_l_min -28
_diffrn_reflns_number 27400
_diffrn_reflns_point_group_measured_fraction_full 1.000
_diffrn_reflns_point_group_measured_fraction_max 1.000
_diffrn_reflns_theta_full 25.242
_diffrn_reflns_theta_max 25.249
_diffrn_reflns_theta_min 1.637
_exptl_absorpt_coefficient_mu 3.481
_exptl_absorpt_correction_T_max 0.75
_exptl_absorpt_correction_T_min 0.55
_exptl_absorpt_correction_type multi-scan
_exptl_absorpt_process_details SADABS
_exptl_crystal_colour brown
_exptl_crystal_density_diffrn 1.326
_exptl_crystal_description block
_exptl_crystal_F_000 1968
_exptl_crystal_size_max 0.200
_exptl_crystal_size_mid 0.200
_exptl_crystal_size_min 0.150
_refine_diff_density_max 0.970
_refine_diff_density_min -1.280
_refine_diff_density_rms 0.140
_refine_ls_extinction_method none
_refine_ls_goodness_of_fit_ref 0.965
_refine_ls_hydrogen_treatment constr
_refine_ls_matrix_type full
_refine_ls_number_parameters 476
_refine_ls_number_reflns 8909
_refine_ls_number_restraints 0
_refine_ls_restrained_S_all 0.965
_refine_ls_R_factor_all 0.0839
_refine_ls_R_factor_gt 0.0454
_refine_ls_shift/su_max 0.000
_refine_ls_shift/su_mean 0.000
_refine_ls_structure_factor_coef Fsqd
_refine_ls_weighting_details 'w=1/[\s^2^(Fo^2^)+(0.0224P)^2^] where P=(Fo^2^+2Fc^2^)/3'
_refine_ls_weighting_scheme calc
_refine_ls_wR_factor_gt 0.0957
_refine_ls_wR_factor_ref 0.1114
_reflns_Friedel_coverage 0.000
_reflns_number_gt 5511
_reflns_number_total 8909
_reflns_threshold_expression 'I > 2\s(I)'
_cod_data_source_file om6b00936_si_002.cif
_cod_data_source_block compound10
_cod_database_code 4087112
_shelx_shelxl_version_number 2014/7
_shelx_space_group_comment
; 
The symmetry employed for this shelxl refinement is uniquely defined 
by the following loop, which should always be used as a source of 
symmetry information in preference to the above space-group names. 
They are only intended as comments. 
;
_shelx_estimated_absorpt_t_min 0.543
_shelx_estimated_absorpt_t_max 0.623

loop_
_space_group_symop_operation_xyz
'x, y, z'
'-x+1/2, y+1/2, -z+1/2'
'-x, -y, -z'
'x-1/2, -y-1/2, z-1/2'

loop_
_atom_site_label
_atom_site_type_symbol
_atom_site_fract_x
_atom_site_fract_y
_atom_site_fract_z
_atom_site_U_iso_or_equiv
_atom_site_adp_type
_atom_site_occupancy
_atom_site_site_symmetry_order
_atom_site_calc_flag
_atom_site_refinement_flags_posn
_atom_site_refinement_flags_adp
C1 C 0.4503(3) 0.9215(7) 0.0604(4) 0.0271(18) Uani 1 1 d . .
C2 C 0.4338(4) 0.8540(7) 0.0029(4) 0.0270(18) Uani 1 1 d . .
C3 C 0.3718(4) 0.8995(7) -0.0406(4) 0.0271(18) Uani 1 1 d . .
C4 C 0.3499(3) 0.9939(6) -0.0094(3) 0.0227(17) Uani 1 1 d . .
C5 C 0.3986(4) 1.0071(6) 0.0518(4) 0.0251(18) Uani 1 1 d . .
C6 C 0.5142(4) 0.9217(8) 0.1161(4) 0.044(2) Uani 1 1 d . .
H6A H 0.5398 0.9981 0.1135 0.065 Uiso 1 1 calc R U
H6B H 0.5368 0.8369 0.1176 0.065 Uiso 1 1 calc R U
H6C H 0.5079 0.9303 0.1536 0.065 Uiso 1 1 calc R U
C7 C 0.4789(5) 0.7752(7) -0.0146(4) 0.047(2) Uani 1 1 d . .
H7A H 0.5147 0.7399 0.0230 0.071 Uiso 1 1 calc R U
H7B H 0.4959 0.8347 -0.0365 0.071 Uiso 1 1 calc R U
H7C H 0.4556 0.6998 -0.0417 0.071 Uiso 1 1 calc R U
C8 C 0.3393(4) 0.8620(8) -0.1086(4) 0.041(2) Uani 1 1 d . .
H8A H 0.3593 0.9124 -0.1307 0.061 Uiso 1 1 calc R U
H8B H 0.2934 0.8847 -0.1261 0.061 Uiso 1 1 calc R U
H8C H 0.3442 0.7647 -0.1131 0.061 Uiso 1 1 calc R U
C9 C 0.2862(4) 1.0663(7) -0.0389(4) 0.043(2) Uani 1 1 d . .
H9A H 0.2700 1.0799 -0.0079 0.064 Uiso 1 1 calc R U
H9B H 0.2553 1.0120 -0.0733 0.064 Uiso 1 1 calc R U
H9C H 0.2919 1.1543 -0.0546 0.064 Uiso 1 1 calc R U
C10 C 0.3990(4) 1.1082(7) 0.0987(4) 0.041(2) Uani 1 1 d . .
H10A H 0.3559 1.1476 0.0843 0.061 Uiso 1 1 calc R U
H10B H 0.4301 1.1801 0.1037 0.061 Uiso 1 1 calc R U
H10C H 0.4112 1.0630 0.1386 0.061 Uiso 1 1 calc R U
C11 C 0.3780(3) 0.4847(6) 0.0479(3) 0.0186(16) Uani 1 1 d . .
C12 C 0.3277(4) 0.4860(6) 0.0661(3) 0.0238(17) Uani 1 1 d . .
C13 C 0.3522(4) 0.5508(6) 0.1246(3) 0.0268(18) Uani 1 1 d . .
C14 C 0.4161(4) 0.5924(6) 0.1419(3) 0.0274(18) Uani 1 1 d . .
C15 C 0.4321(3) 0.5487(7) 0.0945(3) 0.0251(17) Uani 1 1 d . .
C16 C 0.3735(4) 0.4230(7) -0.0112(3) 0.0294(18) Uani 1 1 d . .
H16A H 0.4019 0.4721 -0.0246 0.044 Uiso 1 1 calc R U
H16B H 0.3289 0.4289 -0.0436 0.044 Uiso 1 1 calc R U
H16C H 0.3867 0.3278 -0.0039 0.044 Uiso 1 1 calc R U
C17 C 0.2630(4) 0.4169(7) 0.0339(4) 0.037(2) Uani 1 1 d . .
H17A H 0.2638 0.3321 0.0554 0.055 Uiso 1 1 calc R U
H17B H 0.2537 0.3974 -0.0092 0.055 Uiso 1 1 calc R U
H17C H 0.2294 0.4762 0.0346 0.055 Uiso 1 1 calc R U
C18 C 0.3154(5) 0.5623(8) 0.1636(4) 0.049(3) Uani 1 1 d . .
H18A H 0.3076 0.4716 0.1753 0.073 Uiso 1 1 calc R U
H18B H 0.2741 0.6077 0.1394 0.073 Uiso 1 1 calc R U
H18C H 0.3409 0.6149 0.2011 0.073 Uiso 1 1 calc R U
C19 C 0.4595(5) 0.6636(8) 0.2008(4) 0.048(2) Uani 1 1 d . .
H19A H 0.4536 0.7616 0.1947 0.072 Uiso 1 1 calc R U
H19B H 0.5044 0.6403 0.2119 0.072 Uiso 1 1 calc R U
H19C H 0.4487 0.6355 0.2342 0.072 Uiso 1 1 calc R U
C20 C 0.5003(4) 0.5474(8) 0.1002(4) 0.042(2) Uani 1 1 d . .
H20A H 0.5252 0.4757 0.1291 0.063 Uiso 1 1 calc R U
H20B H 0.5208 0.6351 0.1160 0.063 Uiso 1 1 calc R U
H20C H 0.4987 0.5305 0.0594 0.063 Uiso 1 1 calc R U
C21 C 0.2000(4) 0.9098(7) 0.0784(4) 0.0295(18) Uani 1 1 d . .
C22 C 0.1823(4) 0.8281(7) 0.0308(3) 0.0275(17) Uani 1 1 d . .
C23 C 0.1655(3) 0.7544(7) -0.0180(3) 0.0267(16) Uani 1 1 d . .
C24 C 0.1514(3) 0.6819(7) -0.0673(3) 0.0235(16) Uani 1 1 d . .
C25 C 0.2708(3) 0.9539(7) 0.1107(3) 0.0260(17) Uani 1 1 d . .
H25 H 0.2738 1.0436 0.0929 0.031 Uiso 1 1 calc R U
C26 C 0.2961(4) 0.9733(7) 0.1808(3) 0.0277(18) Uani 1 1 d . .
C27 C 0.3274(4) 1.0907(8) 0.2095(4) 0.046(2) Uani 1 1 d . .
H27 H 0.3343 1.1594 0.1854 0.055 Uiso 1 1 calc R U
C28 C 0.3492(5) 1.1104(9) 0.2728(4) 0.056(3) Uani 1 1 d . .
H28 H 0.3697 1.1926 0.2919 0.067 Uiso 1 1 calc R U
C29 C 0.3405(4) 1.0077(9) 0.3075(4) 0.046(2) Uani 1 1 d . .
C30 C 0.3109(4) 0.8913(8) 0.2813(4) 0.041(2) Uani 1 1 d . .
H30 H 0.3052 0.8218 0.3057 0.049 Uiso 1 1 calc R U
C31 C 0.2887(4) 0.8746(7) 0.2170(4) 0.037(2) Uani 1 1 d . .
H31 H 0.2679 0.7925 0.1981 0.044 Uiso 1 1 calc R U
C32 C 0.2053(3) 0.6428(7) -0.0855(3) 0.0244(17) Uani 1 1 d . .
H32 H 0.2086 0.5419 -0.0845 0.029 Uiso 1 1 calc R U
C33 C 0.1919(3) 0.6892(7) -0.1499(3) 0.0189(15) Uani 1 1 d . .
C34 C 0.1643(4) 0.8116(7) -0.1739(4) 0.0293(18) Uani 1 1 d . .
H34 H 0.1509 0.8689 -0.1500 0.035 Uiso 1 1 calc R U
C35 C 0.1555(4) 0.8542(8) -0.2325(4) 0.036(2) Uani 1 1 d . .
H35 H 0.1366 0.9396 -0.2485 0.044 Uiso 1 1 calc R U
C36 C 0.1748(4) 0.7695(8) -0.2664(4) 0.034(2) Uani 1 1 d . .
C37 C 0.2024(4) 0.6444(8) -0.2450(4) 0.039(2) Uani 1 1 d . .
H37 H 0.2151 0.5875 -0.2695 0.047 Uiso 1 1 calc R U
C38 C 0.2111(4) 0.6044(7) -0.1858(4) 0.0302(19) Uani 1 1 d . .
H38 H 0.2302 0.5191 -0.1698 0.036 Uiso 1 1 calc R U
C39 C 0.1521(4) 1.0201(8) 0.1742(4) 0.044(2) Uani 1 1 d . .
H39A H 0.1187 1.0770 0.1769 0.066 Uiso 1 1 calc R U
H39B H 0.1941 1.0643 0.1959 0.066 Uiso 1 1 calc R U
H39C H 0.1531 0.9321 0.1934 0.066 Uiso 1 1 calc R U
C40 C 0.1219(4) 1.1633(8) 0.0510(4) 0.052(3) Uani 1 1 d . .
H40A H 0.1152 1.1500 0.0082 0.077 Uiso 1 1 calc R U
H40B H 0.1603 1.2193 0.0733 0.077 Uiso 1 1 calc R U
H40C H 0.0842 1.2087 0.0510 0.077 Uiso 1 1 calc R U
C41 C 0.0599(4) 0.8878(8) 0.0540(4) 0.048(2) Uani 1 1 d . .
H41A H 0.0447 0.8866 0.0089 0.072 Uiso 1 1 calc R U
H41B H 0.0261 0.9250 0.0636 0.072 Uiso 1 1 calc R U
H41C H 0.0702 0.7955 0.0703 0.072 Uiso 1 1 calc R U
C42 C 0.0080(4) 0.7502(8) -0.1248(4) 0.054(2) Uani 1 1 d . .
H42A H -0.0353 0.7202 -0.1540 0.082 Uiso 1 1 calc R U
H42B H 0.0202 0.8293 -0.1419 0.082 Uiso 1 1 calc R U
H42C H 0.0082 0.7744 -0.0852 0.082 Uiso 1 1 calc R U
C43 C 0.0502(4) 0.5400(7) -0.1899(3) 0.037(2) Uani 1 1 d . .
H43A H 0.0800 0.4650 -0.1841 0.055 Uiso 1 1 calc R U
H43B H 0.0565 0.6102 -0.2155 0.055 Uiso 1 1 calc R U
H43C H 0.0057 0.5067 -0.2107 0.055 Uiso 1 1 calc R U
C44 C 0.0560(5) 0.4765(9) -0.0636(4) 0.065(3) Uani 1 1 d . .
H44A H 0.0556 0.5166 -0.0265 0.098 Uiso 1 1 calc R U
H44B H 0.0918 0.4123 -0.0512 0.098 Uiso 1 1 calc R U
H44C H 0.0152 0.4289 -0.0875 0.098 Uiso 1 1 calc R U
Cl1 Cl 0.36709(13) 1.0332(3) 0.38732(11) 0.0695(8) Uani 1 1 d . .
Cl2 Cl 0.16608(11) 0.8221(3) -0.33960(10) 0.0561(6) Uani 1 1 d . .
O1 O 0.3098(2) 0.8640(4) 0.0978(2) 0.0266(12) Uani 1 1 d . .
O2 O 0.2653(2) 0.6951(4) -0.0416(2) 0.0229(11) Uani 1 1 d . .
Si1 Si 0.13333(11) 0.9950(2) 0.09047(11) 0.0333(5) Uani 1 1 d . .
Si2 Si 0.06601(10) 0.6126(2) -0.11238(10) 0.0306(5) Uani 1 1 d . .
U1 U 0.34389(2) 0.75425(3) 0.04218(2) 0.01881(9) Uani 1 1 d . .

loop_
_atom_site_aniso_label
_atom_site_aniso_U_11
_atom_site_aniso_U_22
_atom_site_aniso_U_33
_atom_site_aniso_U_23
_atom_site_aniso_U_13
_atom_site_aniso_U_12
C1 0.016(4) 0.030(4) 0.031(5) 0.004(3) 0.008(4) -0.008(3)
C2 0.031(5) 0.023(4) 0.036(5) 0.002(3) 0.023(4) -0.001(3)
C3 0.030(4) 0.032(4) 0.025(5) -0.001(3) 0.016(4) -0.008(4)
C4 0.023(4) 0.021(4) 0.023(4) 0.009(3) 0.009(4) -0.003(3)
C5 0.027(4) 0.014(4) 0.037(5) 0.004(3) 0.017(4) -0.002(3)
C6 0.037(5) 0.042(5) 0.050(6) -0.002(4) 0.018(5) -0.012(4)
C7 0.059(6) 0.042(5) 0.056(6) 0.012(4) 0.040(6) 0.013(4)
C8 0.049(6) 0.045(5) 0.028(5) -0.005(4) 0.017(5) -0.016(4)
C9 0.035(5) 0.038(5) 0.054(6) 0.009(4) 0.019(5) 0.007(4)
C10 0.046(5) 0.037(5) 0.040(6) -0.006(4) 0.021(5) -0.008(4)
C11 0.024(4) 0.019(3) 0.018(4) 0.003(3) 0.013(4) 0.001(3)
C12 0.030(4) 0.017(4) 0.026(5) 0.003(3) 0.014(4) 0.003(3)
C13 0.042(5) 0.019(4) 0.029(5) 0.011(3) 0.025(4) 0.015(4)
C14 0.035(5) 0.021(4) 0.025(5) 0.004(3) 0.012(4) 0.004(3)
C15 0.021(4) 0.022(4) 0.025(5) 0.002(3) 0.005(4) -0.004(3)
C16 0.035(5) 0.034(4) 0.020(5) -0.009(3) 0.013(4) 0.002(4)
C17 0.043(5) 0.023(4) 0.042(6) 0.007(4) 0.017(5) -0.003(4)
C18 0.078(7) 0.041(5) 0.047(6) 0.017(4) 0.045(6) 0.022(5)
C19 0.069(7) 0.041(5) 0.020(5) -0.005(4) 0.006(5) 0.001(5)
C20 0.042(6) 0.036(5) 0.042(6) 0.009(4) 0.015(5) 0.011(4)
C21 0.034(5) 0.035(4) 0.028(5) -0.007(4) 0.022(4) 0.001(4)
C22 0.023(4) 0.040(4) 0.016(4) 0.001(4) 0.006(4) 0.007(4)
C23 0.024(4) 0.030(4) 0.025(4) 0.002(4) 0.010(3) 0.002(4)
C24 0.026(4) 0.023(4) 0.021(4) 0.005(3) 0.009(4) 0.004(3)
C25 0.027(4) 0.030(4) 0.021(4) -0.005(3) 0.010(4) 0.000(3)
C26 0.025(4) 0.033(4) 0.026(5) -0.011(4) 0.012(4) 0.008(4)
C27 0.067(7) 0.042(5) 0.043(6) -0.021(4) 0.037(6) -0.031(5)
C28 0.074(7) 0.056(6) 0.052(7) -0.041(5) 0.041(6) -0.036(5)
C29 0.042(6) 0.066(6) 0.026(5) -0.013(5) 0.011(5) 0.008(5)
C30 0.053(6) 0.036(5) 0.031(5) -0.005(4) 0.015(5) 0.018(4)
C31 0.053(6) 0.026(4) 0.032(5) -0.015(4) 0.019(5) 0.006(4)
C32 0.024(4) 0.025(4) 0.026(5) -0.010(3) 0.012(4) 0.000(3)
C33 0.016(4) 0.033(4) 0.004(4) -0.002(3) 0.001(3) -0.002(3)
C34 0.029(5) 0.029(4) 0.023(5) -0.002(4) 0.006(4) 0.001(4)
C35 0.030(5) 0.041(5) 0.030(5) 0.003(4) 0.006(4) -0.007(4)
C36 0.028(4) 0.049(5) 0.019(4) 0.000(4) 0.004(4) -0.016(4)
C37 0.045(5) 0.049(5) 0.030(5) -0.007(4) 0.024(5) -0.017(5)
C38 0.036(5) 0.026(4) 0.032(5) -0.001(3) 0.017(4) 0.000(4)
C39 0.038(5) 0.068(6) 0.028(5) 0.002(4) 0.017(5) 0.018(5)
C40 0.061(7) 0.046(5) 0.059(7) 0.017(5) 0.037(6) 0.022(5)
C41 0.032(5) 0.063(6) 0.051(7) -0.006(5) 0.022(5) 0.000(5)
C42 0.028(4) 0.084(6) 0.046(6) -0.007(6) 0.012(4) 0.032(5)
C43 0.030(5) 0.043(5) 0.034(5) -0.004(4) 0.011(4) -0.004(4)
C44 0.061(7) 0.086(7) 0.037(6) 0.015(5) 0.011(6) -0.033(6)
Cl1 0.0635(17) 0.108(2) 0.0315(15) -0.0259(14) 0.0164(14) -0.0040(16)
Cl2 0.0397(13) 0.0995(17) 0.0284(13) 0.0169(12) 0.0144(11) -0.0118(13)
O1 0.031(3) 0.027(3) 0.028(3) -0.003(2) 0.018(3) 0.002(2)
O2 0.027(3) 0.021(2) 0.019(3) -0.001(2) 0.009(3) 0.003(2)
Si1 0.0306(13) 0.0423(13) 0.0270(14) -0.0026(10) 0.0127(11) 0.0089(11)
Si2 0.0252(12) 0.0404(12) 0.0217(13) 0.0004(10) 0.0064(11) -0.0026(10)
U1 0.01905(14) 0.02083(14) 0.01627(14) 0.00086(14) 0.00758(11) 0.00253(14)

loop_
_atom_type_symbol
_atom_type_description
_atom_type_scat_dispersion_real
_atom_type_scat_dispersion_imag
_atom_type_scat_source
C C 0.0033 0.0016 'International Tables Vol C Tables 4.2.6.8 and 6.1.1.4'
H H 0.0000 0.0000 'International Tables Vol C Tables 4.2.6.8 and 6.1.1.4'
Cl Cl 0.1484 0.1585 'International Tables Vol C Tables 4.2.6.8 and 6.1.1.4'
O O 0.0106 0.0060 'International Tables Vol C Tables 4.2.6.8 and 6.1.1.4'
Si Si 0.0817 0.0704 'International Tables Vol C Tables 4.2.6.8 and 6.1.1.4'
U U -9.6767 9.6646 'International Tables Vol C Tables 4.2.6.8 and 6.1.1.4'

loop_
_geom_angle_atom_site_label_1
_geom_angle_atom_site_label_2
_geom_angle_atom_site_label_3
_geom_angle
C5 C1 C2 107.2(7)
C5 C1 C6 125.0(7)
C2 C1 C6 127.1(7)
C5 C1 U1 72.8(4)
C2 C1 U1 74.7(4)
C6 C1 U1 126.1(5)
C3 C2 C1 108.3(6)
C3 C2 C7 123.8(7)
C1 C2 C7 126.4(7)
C3 C2 U1 72.7(4)
C1 C2 U1 76.0(4)
C7 C2 U1 128.3(5)
C2 C3 C4 107.4(7)
C2 C3 C8 125.1(7)
C4 C3 C8 127.4(7)
C2 C3 U1 77.7(4)
C4 C3 U1 73.1(4)
C8 C3 U1 119.3(5)
C5 C4 C3 107.7(6)
C5 C4 C9 127.7(7)
C3 C4 C9 124.6(7)
C5 C4 U1 77.4(4)
C3 C4 U1 76.7(4)
C9 C4 U1 113.2(4)
C1 C5 C4 109.5(6)
C1 C5 C10 124.7(7)
C4 C5 C10 125.5(7)
C1 C5 U1 78.2(4)
C4 C5 U1 72.8(4)
C10 C5 U1 120.9(5)
C1 C6 H6A 109.5
C1 C6 H6B 109.5
H6A C6 H6B 109.5
C1 C6 H6C 109.5
H6A C6 H6C 109.5
H6B C6 H6C 109.5
C2 C7 H7A 109.5
C2 C7 H7B 109.5
H7A C7 H7B 109.5
C2 C7 H7C 109.5
H7A C7 H7C 109.5
H7B C7 H7C 109.5
C3 C8 H8A 109.5
C3 C8 H8B 109.5
H8A C8 H8B 109.5
C3 C8 H8C 109.5
H8A C8 H8C 109.5
H8B C8 H8C 109.5
C4 C9 H9A 109.5
C4 C9 H9B 109.5
H9A C9 H9B 109.5
C4 C9 H9C 109.5
H9A C9 H9C 109.5
H9B C9 H9C 109.5
C5 C10 H10A 109.5
C5 C10 H10B 109.5
H10A C10 H10B 109.5
C5 C10 H10C 109.5
H10A C10 H10C 109.5
H10B C10 H10C 109.5
C15 C11 C12 108.2(6)
C15 C11 C16 126.8(6)
C12 C11 C16 125.0(7)
C15 C11 U1 74.9(4)
C12 C11 U1 75.5(4)
C16 C11 U1 116.4(4)
C13 C12 C11 106.8(6)
C13 C12 C17 125.8(7)
C11 C12 C17 127.0(7)
C13 C12 U1 75.0(4)
C11 C12 U1 74.9(4)
C17 C12 U1 121.4(5)
C14 C13 C12 109.4(6)
C14 C13 C18 126.6(7)
C12 C13 C18 123.8(7)
C14 C13 U1 74.4(4)
C12 C13 U1 75.4(4)
C18 C13 U1 120.3(4)
C13 C14 C15 106.8(7)
C13 C14 C19 126.3(7)
C15 C14 C19 126.8(7)
C13 C14 U1 76.1(4)
C15 C14 U1 75.5(4)
C19 C14 U1 116.4(5)
C11 C15 C14 108.7(6)
C11 C15 C20 126.1(7)
C14 C15 C20 124.2(7)
C11 C15 U1 75.6(4)
C14 C15 U1 74.7(4)
C20 C15 U1 125.2(4)
C11 C16 H16A 109.5
C11 C16 H16B 109.5
H16A C16 H16B 109.5
C11 C16 H16C 109.5
H16A C16 H16C 109.5
H16B C16 H16C 109.5
C12 C17 H17A 109.5
C12 C17 H17B 109.5
H17A C17 H17B 109.5
C12 C17 H17C 109.5
H17A C17 H17C 109.5
H17B C17 H17C 109.5
C13 C18 H18A 109.5
C13 C18 H18B 109.5
H18A C18 H18B 109.5
C13 C18 H18C 109.5
H18A C18 H18C 109.5
H18B C18 H18C 109.5
C14 C19 H19A 109.5
C14 C19 H19B 109.5
H19A C19 H19B 109.5
C14 C19 H19C 109.5
H19A C19 H19C 109.5
H19B C19 H19C 109.5
C15 C20 H20A 109.5
C15 C20 H20B 109.5
H20A C20 H20B 109.5
C15 C20 H20C 109.5
H20A C20 H20C 109.5
H20B C20 H20C 109.5
C22 C21 C25 117.8(6)
C22 C21 Si1 116.7(6)
C25 C21 Si1 123.9(5)
C23 C22 C21 176.2(8)
C22 C23 C24 177.0(8)
C23 C24 C32 119.2(7)
C23 C24 Si2 119.7(6)
C32 C24 Si2 120.9(5)
O1 C25 C26 110.8(6)
O1 C25 C21 111.0(5)
C26 C25 C21 113.1(6)
O1 C25 H25 107.2
C26 C25 H25 107.2
C21 C25 H25 107.2
C31 C26 C27 118.0(7)
C31 C26 C25 121.1(7)
C27 C26 C25 120.9(7)
C26 C27 C28 121.3(7)
C26 C27 H27 119.3
C28 C27 H27 119.3
C29 C28 C27 118.5(7)
C29 C28 H28 120.7
C27 C28 H28 120.7
C30 C29 C28 121.7(8)
C30 C29 Cl1 119.6(7)
C28 C29 Cl1 118.6(7)
C29 C30 C31 118.5(8)
C29 C30 H30 120.7
C31 C30 H30 120.7
C26 C31 C30 121.8(7)
C26 C31 H31 119.1
C30 C31 H31 119.1
O2 C32 C33 109.9(5)
O2 C32 C24 110.4(5)
C33 C32 C24 113.0(6)
O2 C32 H32 107.8
C33 C32 H32 107.8
C24 C32 H32 107.8
C34 C33 C38 118.9(6)
C34 C33 C32 123.0(6)
C38 C33 C32 118.1(6)
C33 C34 C35 121.6(7)
C33 C34 H34 119.2
C35 C34 H34 119.2
C36 C35 C34 118.3(7)
C36 C35 H35 120.9
C34 C35 H35 120.9
C35 C36 C37 122.9(7)
C35 C36 Cl2 119.3(6)
C37 C36 Cl2 117.7(6)
C36 C37 C38 117.6(7)
C36 C37 H37 121.2
C38 C37 H37 121.2
C37 C38 C33 120.7(7)
C37 C38 H38 119.6
C33 C38 H38 119.6
Si1 C39 H39A 109.5
Si1 C39 H39B 109.5
H39A C39 H39B 109.5
Si1 C39 H39C 109.5
H39A C39 H39C 109.5
H39B C39 H39C 109.5
Si1 C40 H40A 109.5
Si1 C40 H40B 109.5
H40A C40 H40B 109.5
Si1 C40 H40C 109.5
H40A C40 H40C 109.5
H40B C40 H40C 109.5
Si1 C41 H41A 109.5
Si1 C41 H41B 109.5
H41A C41 H41B 109.5
Si1 C41 H41C 109.5
H41A C41 H41C 109.5
H41B C41 H41C 109.5
Si2 C42 H42A 109.5
Si2 C42 H42B 109.5
H42A C42 H42B 109.5
Si2 C42 H42C 109.5
H42A C42 H42C 109.5
H42B C42 H42C 109.5
Si2 C43 H43A 109.5
Si2 C43 H43B 109.5
H43A C43 H43B 109.5
Si2 C43 H43C 109.5
H43A C43 H43C 109.5
H43B C43 H43C 109.5
Si2 C44 H44A 109.5
Si2 C44 H44B 109.5
H44A C44 H44B 109.5
Si2 C44 H44C 109.5
H44A C44 H44C 109.5
H44B C44 H44C 109.5
C25 O1 U1 157.1(4)
C32 O2 U1 162.9(4)
C41 Si1 C40 111.9(4)
C41 Si1 C39 108.0(4)
C40 Si1 C39 109.8(4)
C41 Si1 C21 108.1(4)
C40 Si1 C21 105.1(3)
C39 Si1 C21 114.0(4)
C42 Si2 C44 110.5(4)
C42 Si2 C43 108.3(4)
C44 Si2 C43 108.9(4)
C42 Si2 C24 108.9(4)
C44 Si2 C24 106.7(4)
C43 Si2 C24 113.5(3)
O2 U1 O1 109.78(18)
O2 U1 C4 90.2(2)
O1 U1 C4 87.14(19)
O2 U1 C14 127.19(19)
O1 U1 C14 90.0(2)
C4 U1 C14 140.8(2)
O2 U1 C3 80.4(2)
O1 U1 C3 117.37(19)
C4 U1 C3 30.23(19)
C14 U1 C3 133.4(2)
O2 U1 C15 112.42(19)
O1 U1 C15 119.7(2)
C4 U1 C15 132.5(2)
C14 U1 C15 29.8(2)
C3 U1 C15 110.5(2)
O2 U1 C5 120.0(2)
O1 U1 C5 76.68(19)
C4 U1 C5 29.8(2)
C14 U1 C5 112.0(2)
C3 U1 C5 49.0(2)
C15 U1 C5 114.1(2)
O2 U1 C11 83.49(19)
O1 U1 C11 129.66(18)
C4 U1 C11 142.62(19)
C14 U1 C11 49.1(2)
C3 U1 C11 112.62(19)
C15 U1 C11 29.5(2)
C5 U1 C11 139.2(2)
O2 U1 C13 103.8(2)
O1 U1 C13 81.28(18)
C4 U1 C13 164.2(2)
C14 U1 C13 29.6(2)
C3 U1 C13 158.7(2)
C15 U1 C13 48.4(2)
C5 U1 C13 135.4(2)
C11 U1 C13 48.48(19)
O2 U1 C12 78.14(19)
O1 U1 C12 103.61(18)
C4 U1 C12 166.2(2)
C14 U1 C12 49.3(2)
C3 U1 C12 138.2(2)
C15 U1 C12 48.9(2)
C5 U1 C12 161.1(2)
C11 U1 C12 29.62(19)
C13 U1 C12 29.6(2)
O2 U1 C2 103.3(2)
O1 U1 C2 124.54(19)
C4 U1 C2 49.0(2)
C14 U1 C2 104.0(2)
C3 U1 C2 29.6(2)
C15 U1 C2 84.4(2)
C5 U1 C2 48.1(2)
C11 U1 C2 96.69(19)
C13 U1 C2 131.8(2)
C12 U1 C2 126.31(19)
O2 U1 C1 129.1(2)
O1 U1 C1 98.3(2)
C4 U1 C1 48.9(2)
C14 U1 C1 93.1(2)
C3 U1 C1 48.8(2)
C15 U1 C1 86.7(2)
C5 U1 C1 29.01(19)
C11 U1 C1 110.2(2)
C13 U1 C1 122.2(2)
C12 U1 C1 135.5(2)
C2 U1 C1 29.2(2)

loop_
_geom_bond_atom_site_label_1
_geom_bond_atom_site_label_2
_geom_bond_distance
C1 C5 1.404(9)
C1 C2 1.426(10)
C1 C6 1.490(11)
C1 U1 2.834(7)
C2 C3 1.423(10)
C2 C7 1.504(10)
C2 U1 2.817(7)
C3 C4 1.424(9)
C3 C8 1.510(10)
C3 U1 2.753(7)
C4 C5 1.409(10)
C4 C9 1.503(10)
C4 U1 2.706(6)
C5 C10 1.503(10)
C5 U1 2.765(6)
C6 H6A 0.9800
C6 H6B 0.9800
C6 H6C 0.9800
C7 H7A 0.9800
C7 H7B 0.9800
C7 H7C 0.9800
C8 H8A 0.9800
C8 H8B 0.9800
C8 H8C 0.9800
C9 H9A 0.9800
C9 H9B 0.9800
C9 H9C 0.9800
C10 H10A 0.9800
C10 H10B 0.9800
C10 H10C 0.9800
C11 C15 1.407(9)
C11 C12 1.416(9)
C11 C16 1.505(9)
C11 U1 2.766(6)
C12 C13 1.414(10)
C12 C17 1.510(10)
C12 U1 2.774(6)
C13 C14 1.408(10)
C13 C18 1.524(9)
C13 U1 2.768(6)
C14 C15 1.413(9)
C14 C19 1.498(10)
C14 U1 2.747(7)
C15 C20 1.521(10)
C15 U1 2.757(7)
C16 H16A 0.9800
C16 H16B 0.9800
C16 H16C 0.9800
C17 H17A 0.9800
C17 H17B 0.9800
C17 H17C 0.9800
C18 H18A 0.9800
C18 H18B 0.9800
C18 H18C 0.9800
C19 H19A 0.9800
C19 H19B 0.9800
C19 H19C 0.9800
C20 H20A 0.9800
C20 H20B 0.9800
C20 H20C 0.9800
C21 C22 1.309(10)
C21 C25 1.534(10)
C21 Si1 1.889(7)
C22 C23 1.285(10)
C23 C24 1.296(10)
C24 C32 1.542(9)
C24 Si2 1.910(8)
C25 O1 1.396(7)
C25 C26 1.531(10)
C25 H25 1.0000
C26 C31 1.366(10)
C26 C27 1.380(9)
C27 C28 1.389(11)
C27 H27 0.9500
C28 C29 1.384(12)
C28 H28 0.9500
C29 C30 1.344(11)
C29 Cl1 1.754(9)
C30 C31 1.406(10)
C30 H30 0.9500
C31 H31 0.9500
C32 O2 1.418(8)
C32 C33 1.509(9)
C32 H32 1.0000
C33 C34 1.370(9)
C33 C38 1.409(9)
C34 C35 1.395(10)
C34 H34 0.9500
C35 C36 1.373(10)
C35 H35 0.9500
C36 C37 1.383(10)
C36 Cl2 1.759(8)
C37 C38 1.401(10)
C37 H37 0.9500
C38 H38 0.9500
C39 Si1 1.876(8)
C39 H39A 0.9800
C39 H39B 0.9800
C39 H39C 0.9800
C40 Si1 1.875(8)
C40 H40A 0.9800
C40 H40B 0.9800
C40 H40C 0.9800
C41 Si1 1.859(8)
C41 H41A 0.9800
C41 H41B 0.9800
C41 H41C 0.9800
C42 Si2 1.840(7)
C42 H42A 0.9800
C42 H42B 0.9800
C42 H42C 0.9800
C43 Si2 1.875(7)
C43 H43A 0.9800
C43 H43B 0.9800
C43 H43C 0.9800
C44 Si2 1.866(8)
C44 H44A 0.9800
C44 H44B 0.9800
C44 H44C 0.9800
O1 U1 2.125(4)
O2 U1 2.111(5)
